data_7010344
loop_
_publ_author_name
'Connelly, Neil G.'
'Emslie, David J. H.'
'Geiger, William E.'
'Hayward, Owen D.'
'Linehan, Emma B.'
'Orpen, A. Guy'
'Quayle, Michael J.'
'Rieger, Philip H.'

_publ_section_title
;
 Redox-induced \k2--\k3 isomerisation in
 hydrotris(pyrazolyl)boratorhodium complexes: synthesis, structure and
 ESR spectroscopy of stabilised rhodium(II) species
;
_journal_issue 5
_journal_name_full 'Journal of the Chemical Society, Dalton Transactions'
_journal_page_first 670
_journal_paper_doi 10.1039/b008131k
_journal_year 2001
_chemical_formula_sum 'C54 H52 B N6 P2 Rh'
_chemical_formula_weight 960.68
_chemical_name_systematic
; 
 ? 
;
_space_group_IT_number 14
_symmetry_cell_setting monoclinic
_symmetry_space_group_name_Hall '-P 2yn'
_symmetry_space_group_name_H-M 'P 1 21/n 1'
_atom_sites_solution_hydrogens geom
_atom_sites_solution_primary direct
_atom_sites_solution_secondary difmap
_audit_creation_method SHELXL-97
_cell_angle_alpha 90.00
_cell_angle_beta 91.323(8)
_cell_angle_gamma 90.00
_cell_formula_units_Z 4
_cell_length_a 11.4436(11)
_cell_length_b 18.7695(18)
_cell_length_c 23.137(3)
_cell_measurement_reflns_used 352
_cell_measurement_temperature 173(2)
_cell_volume 4968.3(9)
_computing_cell_refinement 'SAINT (Siemens, 1995b)'
_computing_data_collection 'SMART (Siemens, 1995b)'
_computing_data_reduction 'SAINT (Siemens, 1995b)'
_computing_molecular_graphics 'SHELXL-97 (Sheldrick, 1997)'
_computing_publication_material 'SHELXL-97 (Sheldrick, 1997)'
_computing_structure_refinement 'SHELXL-97 (Sheldrick, 1997)'
_computing_structure_solution 'SHELXS-97 (Sheldrick, 1990)'
_diffrn_ambient_temperature 173(2)
_diffrn_measured_fraction_theta_full 0.994
_diffrn_measured_fraction_theta_max 0.994
_diffrn_measurement_device_type 'Siemens SMART CCD diffractometer'
_diffrn_measurement_method '\w rotation with narrow frames'
_diffrn_radiation_monochromator graphite
_diffrn_radiation_source 'fine-focus sealed tube'
_diffrn_radiation_type MoK\a
_diffrn_radiation_wavelength 0.71073
_diffrn_reflns_av_R_equivalents 0.0266
_diffrn_reflns_av_sigmaI/netI 0.0371
_diffrn_reflns_limit_h_max 14
_diffrn_reflns_limit_h_min -13
_diffrn_reflns_limit_k_max 24
_diffrn_reflns_limit_k_min -12
_diffrn_reflns_limit_l_max 27
_diffrn_reflns_limit_l_min -30
_diffrn_reflns_number 31048
_diffrn_reflns_theta_full 27.50
_diffrn_reflns_theta_max 27.50
_diffrn_reflns_theta_min 1.76
_exptl_absorpt_coefficient_mu 0.450
_exptl_absorpt_correction_T_max 1.000000
_exptl_absorpt_correction_T_min 0.870920
_exptl_absorpt_correction_type empirical
_exptl_absorpt_process_details 'SADABS, Sheldrick 1996'
_exptl_crystal_colour Orange
_exptl_crystal_density_diffrn 1.284
_exptl_crystal_density_method 'not measured'
_exptl_crystal_description Block
_exptl_crystal_F_000 1992
_exptl_crystal_size_max 0.5
_exptl_crystal_size_mid 0.3
_exptl_crystal_size_min 0.3
_refine_diff_density_max 0.618
_refine_diff_density_min -0.451
_refine_diff_density_rms 0.083
_refine_ls_extinction_method none
_refine_ls_goodness_of_fit_ref 1.128
_refine_ls_hydrogen_treatment mixed
_refine_ls_matrix_type full
_refine_ls_number_parameters 609
_refine_ls_number_reflns 11340
_refine_ls_number_restraints 0
_refine_ls_restrained_S_all 1.128
_refine_ls_R_factor_all 0.0450
_refine_ls_R_factor_gt 0.0305
_refine_ls_shift/su_max 0.002
_refine_ls_shift/su_mean 0.000
_refine_ls_structure_factor_coef Fsqd
_refine_ls_weighting_details 'calc w=1/[\s^2^(Fo^2^)+(0.0451P)^2^+0.3115P] where P=(Fo^2^+2Fc^2^)/3'
_refine_ls_weighting_scheme calc
_refine_ls_wR_factor_gt 0.0852
_refine_ls_wR_factor_ref 0.0902
_reflns_number_gt 9052
_reflns_number_total 11340
_reflns_threshold_expression >2sigma(I)
_cod_data_source_file b008131k.txt
_cod_data_source_block 8
_cod_depositor_comments
;
The following automatic conversions were performed:
'_symmetry_cell_setting' value 'Monoclinic' changed to 'monoclinic'
according to '/home/saulius/struct/CIF-dictionaries/cif_core.dic'
dictionary named 'cif_core.dic' version 2.4.1 from
2010-06-29.

'_exptl_absorpt_correction_type' value 'Empirical' changed to
'empirical' according to
'/home/saulius/struct/CIF-dictionaries/cif_core.dic' dictionary named
'cif_core.dic' version 2.4.1 from 2010-06-29.

Automatic conversion script
Id: cif_fix_enum 1527 2010-12-29 10:47:43Z saulius 
;
_cod_original_cell_volume 4968.2(10)
_cod_original_sg_symbol_H-M P2(1)/n
_cod_database_code 7010344

loop_
_symmetry_equiv_pos_as_xyz
'x, y, z'
'-x+1/2, y+1/2, -z+1/2'
'-x, -y, -z'
'x-1/2, -y-1/2, z-1/2'

loop_
_atom_site_label
_atom_site_type_symbol
_atom_site_fract_x
_atom_site_fract_y
_atom_site_fract_z
_atom_site_U_iso_or_equiv
_atom_site_adp_type
_atom_site_occupancy
_atom_site_symmetry_multiplicity
_atom_site_calc_flag
_atom_site_refinement_flags
_atom_site_disorder_assembly
_atom_site_disorder_group
Rh1 Rh 0.816980(13) 0.805373(9) 0.792781(7) 0.01868(5) Uani 1 1 d . . .
P1 P 0.95794(5) 0.83087(3) 0.85939(2) 0.02112(12) Uani 1 1 d . . .
P2 P 0.68365(5) 0.88235(3) 0.82769(2) 0.02146(12) Uani 1 1 d . . .
N2 N 0.88521(16) 0.92309(10) 0.66978(8) 0.0273(4) Uani 1 1 d . . .
N1 N 0.95331(15) 0.86283(10) 0.66810(8) 0.0240(4) Uani 1 1 d . . .
N3 N 0.76065(15) 0.79360(9) 0.66692(7) 0.0217(4) Uani 1 1 d . . .
N4 N 0.71097(15) 0.77830(10) 0.71916(8) 0.0219(4) Uani 1 1 d . . .
N5 N 0.94437(14) 0.72914(10) 0.69779(8) 0.0228(4) Uani 1 1 d . . .
N6 N 0.91419(15) 0.72490(10) 0.75491(8) 0.0221(4) Uani 1 1 d . . .
B1 B 0.8954(2) 0.78941(14) 0.65810(11) 0.0232(5) Uani 1 1 d . . .
H1A H 0.910(2) 0.7739(15) 0.6132(12) 0.050 Uiso 1 1 d . . .
C1 C 1.08138(18) 0.76774(13) 0.86152(10) 0.0264(5) Uani 1 1 d . . .
C2 C 1.1143(2) 0.72734(14) 0.90912(11) 0.0368(6) Uani 1 1 d . . .
H2 H 1.0737 0.7328 0.9442 0.044 Uiso 1 1 calc R . .
C3 C 1.2063(3) 0.67872(17) 0.90646(15) 0.0538(8) Uani 1 1 d . . .
H3 H 1.2285 0.6516 0.9396 0.065 Uiso 1 1 calc R . .
C4 C 1.2642(3) 0.67042(19) 0.85584(16) 0.0610(10) Uani 1 1 d . . .
H4 H 1.3255 0.6365 0.8536 0.073 Uiso 1 1 calc R . .
C5 C 1.2343(2) 0.71097(17) 0.80822(14) 0.0509(8) Uani 1 1 d . . .
H5 H 1.2756 0.7053 0.7734 0.061 Uiso 1 1 calc R . .
C6 C 1.14421(19) 0.75996(15) 0.81090(11) 0.0358(6) Uani 1 1 d . . .
H6 H 1.1250 0.7885 0.7781 0.043 Uiso 1 1 calc R . .
C7 C 0.92054(18) 0.83436(13) 0.93621(9) 0.0250(5) Uani 1 1 d . . .
C8 C 0.9570(2) 0.88742(14) 0.97452(10) 0.0314(5) Uani 1 1 d . . .
H8 H 1.0062 0.9246 0.9615 0.038 Uiso 1 1 calc R . .
C9 C 0.9221(2) 0.88676(15) 1.03182(11) 0.0375(6) Uani 1 1 d . . .
H9 H 0.9472 0.9235 1.0575 0.045 Uiso 1 1 calc R . .
C10 C 0.8518(2) 0.83334(17) 1.05126(11) 0.0436(7) Uani 1 1 d . . .
H10 H 0.8279 0.8331 1.0903 0.052 Uiso 1 1 calc R . .
C11 C 0.8160(3) 0.78015(17) 1.01420(12) 0.0483(7) Uani 1 1 d . . .
H11 H 0.7681 0.7427 1.0278 0.058 Uiso 1 1 calc R . .
C12 C 0.8494(2) 0.78089(15) 0.95692(11) 0.0371(6) Uani 1 1 d . . .
H12 H 0.8230 0.7442 0.9315 0.044 Uiso 1 1 calc R . .
C13 C 1.04400(18) 0.91243(12) 0.84867(9) 0.0249(5) Uani 1 1 d . . .
C14 C 1.1505(2) 0.92308(13) 0.87893(11) 0.0317(5) Uani 1 1 d . . .
H14 H 1.1777 0.8883 0.9059 0.038 Uiso 1 1 calc R . .
C15 C 1.2160(2) 0.98383(14) 0.86983(11) 0.0357(6) Uani 1 1 d . . .
H15 H 1.2874 0.9908 0.8909 0.043 Uiso 1 1 calc R . .
C16 C 1.1782(2) 1.03425(14) 0.83031(12) 0.0374(6) Uani 1 1 d . . .
H16 H 1.2233 1.0760 0.8241 0.045 Uiso 1 1 calc R . .
C17 C 1.0746(2) 1.02387(14) 0.79981(11) 0.0376(6) Uani 1 1 d . . .
H17 H 1.0485 1.0586 0.7726 0.045 Uiso 1 1 calc R . .
C18 C 1.0079(2) 0.96272(13) 0.80860(10) 0.0296(5) Uani 1 1 d . . .
H18 H 0.9374 0.9557 0.7869 0.035 Uiso 1 1 calc R . .
C19 C 0.9580(2) 0.97776(13) 0.66385(10) 0.0301(5) Uani 1 1 d . . .
C20 C 1.0727(2) 0.95386(13) 0.65810(11) 0.0328(5) Uani 1 1 d . . .
H20 H 1.1407 0.9822 0.6537 0.039 Uiso 1 1 calc R . .
C21 C 1.06660(19) 0.88080(13) 0.66013(10) 0.0280(5) Uani 1 1 d . . .
C22 C 0.9109(2) 1.05272(14) 0.66456(13) 0.0436(7) Uani 1 1 d . . .
H22A H 0.8261 1.0514 0.6693 0.065 Uiso 0.50 1 calc PR . .
H22B H 0.9287 1.0764 0.6281 0.065 Uiso 0.50 1 calc PR . .
H22C H 0.9474 1.0791 0.6968 0.065 Uiso 0.50 1 calc PR . .
H22D H 0.9753 1.0865 0.6601 0.065 Uiso 0.50 1 calc PR . .
H22E H 0.8728 1.0615 0.7014 0.065 Uiso 0.50 1 calc PR . .
H22F H 0.8540 1.0589 0.6326 0.065 Uiso 0.50 1 calc PR . .
C23 C 1.1607(2) 0.82653(14) 0.65090(13) 0.0381(6) Uani 1 1 d . . .
H23A H 1.1596 0.7912 0.6821 0.057 Uiso 1 1 calc R . .
H23B H 1.2370 0.8502 0.6509 0.057 Uiso 1 1 calc R . .
H23C H 1.1469 0.8027 0.6137 0.057 Uiso 1 1 calc R . .
C24 C 0.59887(18) 0.76263(12) 0.70767(10) 0.0272(5) Uani 1 1 d . . .
C25 C 0.57426(19) 0.77005(13) 0.64904(10) 0.0303(5) Uani 1 1 d . . .
H25 H 0.5009 0.7629 0.6298 0.036 Uiso 1 1 calc R . .
C26 C 0.6773(2) 0.78986(12) 0.62435(10) 0.0274(5) Uani 1 1 d . . .
C27 C 0.5189(2) 0.73610(15) 0.75326(12) 0.0404(6) Uani 1 1 d . . .
H27A H 0.5653 0.7142 0.7847 0.061 Uiso 1 1 calc R . .
H27B H 0.4653 0.7006 0.7364 0.061 Uiso 1 1 calc R . .
H27C H 0.4739 0.7761 0.7685 0.061 Uiso 1 1 calc R . .
C28 C 0.7009(2) 0.80703(15) 0.56312(11) 0.0393(6) Uani 1 1 d . . .
H28A H 0.7543 0.8477 0.5615 0.059 Uiso 1 1 calc R . .
H28B H 0.6273 0.8190 0.5429 0.059 Uiso 1 1 calc R . .
H28C H 0.7365 0.7657 0.5446 0.059 Uiso 1 1 calc R . .
C29 C 0.99102(18) 0.66556(13) 0.68178(10) 0.0270(5) Uani 1 1 d . . .
C30 C 0.99181(19) 0.62085(12) 0.72861(10) 0.0288(5) Uani 1 1 d . . .
H30 H 1.0211 0.5735 0.7304 0.035 Uiso 1 1 calc R . .
C31 C 0.94052(18) 0.65929(12) 0.77337(10) 0.0253(5) Uani 1 1 d . . .
C33 C 0.9103(2) 0.63408(13) 0.83195(11) 0.0349(6) Uani 1 1 d . . .
H33A H 0.8718 0.6725 0.8529 0.052 Uiso 1 1 calc R . .
H33B H 0.9818 0.6199 0.8531 0.052 Uiso 1 1 calc R . .
H33C H 0.8575 0.5931 0.8286 0.052 Uiso 1 1 calc R . .
C35 C 0.72610(18) 0.96927(12) 0.85921(10) 0.0259(5) Uani 1 1 d . . .
C36 C 0.7484(2) 0.97611(14) 0.91835(11) 0.0329(5) Uani 1 1 d . . .
H36 H 0.7385 0.9363 0.9431 0.039 Uiso 1 1 calc R . .
C37 C 0.7853(2) 1.04111(15) 0.94142(12) 0.0413(7) Uani 1 1 d . . .
H37 H 0.8007 1.0453 0.9818 0.050 Uiso 1 1 calc R . .
C38 C 0.7996(2) 1.09928(15) 0.90605(13) 0.0450(7) Uani 1 1 d . . .
H38 H 0.8248 1.1435 0.9220 0.054 Uiso 1 1 calc R . .
C39 C 0.7772(2) 1.09337(14) 0.84745(13) 0.0397(6) Uani 1 1 d . . .
H39 H 0.7869 1.1335 0.8231 0.048 Uiso 1 1 calc R . .
C40 C 0.74054(19) 1.02868(13) 0.82399(11) 0.0326(5) Uani 1 1 d . . .
H41 H 0.7252 1.0250 0.7836 0.039 Uiso 1 1 calc R . .
C41 C 0.59268(19) 0.84559(14) 0.88498(10) 0.0304(5) Uani 1 1 d . . .
C42 C 0.5196(2) 0.88753(18) 0.91835(11) 0.0434(7) Uani 1 1 d . . .
H42 H 0.5156 0.9375 0.9121 0.052 Uiso 1 1 calc R . .
C43 C 0.4523(3) 0.8560(3) 0.96099(13) 0.0662(11) Uani 1 1 d . . .
H43 H 0.4030 0.8845 0.9840 0.079 Uiso 1 1 calc R . .
C44 C 0.4577(3) 0.7831(3) 0.96966(14) 0.0768(13) Uani 1 1 d . . .
H44 H 0.4120 0.7617 0.9987 0.092 Uiso 1 1 calc R . .
C45 C 0.5279(3) 0.7418(2) 0.93688(14) 0.0685(11) Uani 1 1 d . . .
H45 H 0.5303 0.6918 0.9429 0.082 Uiso 1 1 calc R . .
C46 C 0.5961(2) 0.77243(17) 0.89469(12) 0.0442(7) Uani 1 1 d . . .
H46 H 0.6456 0.7432 0.8723 0.053 Uiso 1 1 calc R . .
C47 C 0.57490(18) 0.91133(12) 0.77244(9) 0.0227(4) Uani 1 1 d . . .
C48 C 0.61661(19) 0.93036(12) 0.71834(10) 0.0246(5) Uani 1 1 d . . .
H48 H 0.6981 0.9285 0.7115 0.030 Uiso 1 1 calc R . .
C49 C 0.5397(2) 0.95197(12) 0.67465(10) 0.0293(5) Uani 1 1 d . . .
H49 H 0.5686 0.9648 0.6379 0.035 Uiso 1 1 calc R . .
C50 C 0.4201(2) 0.95498(13) 0.68427(11) 0.0330(5) Uani 1 1 d . . .
H50 H 0.3677 0.9702 0.6543 0.040 Uiso 1 1 calc R . .
C51 C 0.37807(19) 0.93582(14) 0.73736(11) 0.0329(6) Uani 1 1 d . . .
H51 H 0.2964 0.9372 0.7438 0.040 Uiso 1 1 calc R . .
C52 C 0.45434(18) 0.91451(13) 0.78135(10) 0.0280(5) Uani 1 1 d . . .
H52 H 0.4246 0.9019 0.8180 0.034 Uiso 1 1 calc R . .
C74 C 1.0269(2) 0.64810(14) 0.62164(11) 0.0387(6) Uani 1 1 d . . .
H74A H 1.0823 0.6841 0.6084 0.058 Uiso 1 1 calc R . .
H74B H 0.9578 0.6477 0.5958 0.058 Uiso 1 1 calc R . .
H74C H 1.0641 0.6011 0.6213 0.058 Uiso 1 1 calc R . .
C100 C 0.981(3) 1.0395(9) 0.5000(5) 0.205(13) Uani 0.50 1 d P . .
C101 C 0.881(2) 1.0161(14) 0.4997(5) 0.22(2) Uani 0.50 1 d P . .
C102 C 0.769(2) 1.0755(8) 0.4996(5) 0.178(10) Uani 0.50 1 d P . .
C103 C 0.708(3) 1.0205(8) 0.4996(5) 0.219(12) Uani 0.50 1 d P . .
C104 C 0.6016(13) 1.0761(6) 0.4993(6) 0.117(4) Uani 0.50 1 d P . .
C105 C 0.5000 1.0000 0.5000 0.360(15) Uani 1 2 d S . .

loop_
_atom_site_aniso_label
_atom_site_aniso_U_11
_atom_site_aniso_U_22
_atom_site_aniso_U_33
_atom_site_aniso_U_23
_atom_site_aniso_U_13
_atom_site_aniso_U_12
Rh1 0.01700(8) 0.02179(9) 0.01724(9) -0.00156(6) 0.00008(6) -0.00074(6)
P1 0.0189(3) 0.0261(3) 0.0183(3) -0.0018(2) -0.0006(2) -0.0002(2)
P2 0.0176(3) 0.0269(3) 0.0198(3) -0.0021(2) 0.0009(2) -0.0003(2)
N2 0.0238(9) 0.0272(11) 0.0310(11) 0.0026(8) 0.0027(8) 0.0028(8)
N1 0.0201(9) 0.0285(11) 0.0236(10) 0.0016(8) 0.0024(7) 0.0008(8)
N3 0.0216(9) 0.0256(10) 0.0176(9) -0.0019(7) -0.0010(7) -0.0008(7)
N4 0.0189(8) 0.0245(10) 0.0223(9) -0.0041(7) 0.0001(7) -0.0023(7)
N5 0.0195(9) 0.0265(10) 0.0225(9) -0.0038(7) 0.0012(7) 0.0011(7)
N6 0.0205(9) 0.0234(10) 0.0224(9) -0.0021(7) -0.0013(7) 0.0000(7)
B1 0.0206(12) 0.0299(15) 0.0191(12) -0.0017(10) 0.0017(9) 0.0005(10)
C1 0.0208(11) 0.0316(13) 0.0265(12) -0.0067(9) -0.0037(9) 0.0005(9)
C2 0.0356(14) 0.0411(15) 0.0336(14) -0.0040(11) -0.0047(11) 0.0118(12)
C3 0.0479(17) 0.054(2) 0.058(2) -0.0070(15) -0.0172(15) 0.0231(14)
C4 0.0344(16) 0.070(2) 0.078(2) -0.0297(19) -0.0134(15) 0.0251(15)
C5 0.0224(13) 0.077(2) 0.0532(19) -0.0300(16) 0.0042(12) 0.0023(13)
C6 0.0221(11) 0.0522(17) 0.0332(14) -0.0107(11) 0.0019(10) -0.0034(11)
C7 0.0212(11) 0.0331(13) 0.0205(11) -0.0017(9) -0.0018(8) 0.0051(9)
C8 0.0282(12) 0.0405(15) 0.0252(12) -0.0067(10) -0.0020(9) 0.0037(10)
C9 0.0332(13) 0.0538(17) 0.0253(13) -0.0120(11) -0.0020(10) 0.0067(12)
C10 0.0428(15) 0.068(2) 0.0203(13) -0.0031(12) 0.0040(11) 0.0093(14)
C11 0.0542(18) 0.0588(19) 0.0325(15) 0.0028(13) 0.0123(13) -0.0098(15)
C12 0.0414(14) 0.0434(15) 0.0266(13) -0.0030(11) 0.0057(11) -0.0052(12)
C13 0.0222(10) 0.0286(12) 0.0239(11) -0.0046(9) 0.0018(8) -0.0019(9)
C14 0.0265(12) 0.0360(14) 0.0323(13) -0.0044(10) -0.0030(10) -0.0027(10)
C15 0.0249(12) 0.0407(15) 0.0414(15) -0.0124(12) 0.0003(10) -0.0067(11)
C16 0.0376(14) 0.0308(14) 0.0441(16) -0.0083(11) 0.0112(11) -0.0095(11)
C17 0.0423(14) 0.0318(14) 0.0388(15) 0.0026(11) 0.0042(11) -0.0012(11)
C18 0.0261(12) 0.0326(14) 0.0299(13) -0.0009(10) 0.0000(9) -0.0013(10)
C19 0.0290(12) 0.0293(13) 0.0320(13) 0.0044(10) 0.0029(10) -0.0021(10)
C20 0.0245(12) 0.0360(14) 0.0381(14) 0.0024(11) 0.0054(10) -0.0068(10)
C21 0.0212(11) 0.0343(14) 0.0285(12) -0.0017(10) 0.0035(9) -0.0008(9)
C22 0.0379(15) 0.0324(15) 0.0607(19) 0.0077(13) 0.0028(13) -0.0007(12)
C23 0.0225(12) 0.0391(15) 0.0531(17) -0.0041(12) 0.0099(11) -0.0009(10)
C24 0.0212(11) 0.0268(13) 0.0335(13) -0.0082(10) 0.0011(9) -0.0039(9)
C25 0.0221(11) 0.0341(14) 0.0342(13) -0.0088(10) -0.0086(9) -0.0010(10)
C26 0.0294(12) 0.0275(13) 0.0249(12) -0.0054(9) -0.0065(9) 0.0023(9)
C27 0.0303(13) 0.0476(17) 0.0438(16) -0.0112(12) 0.0096(11) -0.0157(12)
C28 0.0406(14) 0.0523(17) 0.0248(13) 0.0020(11) -0.0074(10) 0.0052(12)
C29 0.0201(10) 0.0285(12) 0.0322(13) -0.0084(10) -0.0015(9) 0.0017(9)
C30 0.0264(11) 0.0237(12) 0.0361(13) -0.0052(10) -0.0037(10) 0.0032(9)
C31 0.0223(11) 0.0249(12) 0.0285(12) -0.0019(9) -0.0050(9) -0.0013(9)
C33 0.0425(14) 0.0266(13) 0.0354(14) 0.0026(10) -0.0018(11) -0.0014(11)
C35 0.0183(10) 0.0284(12) 0.0308(12) -0.0070(9) -0.0025(9) 0.0058(9)
C36 0.0287(12) 0.0347(14) 0.0349(14) -0.0066(11) -0.0069(10) 0.0089(10)
C37 0.0423(15) 0.0407(16) 0.0400(15) -0.0174(12) -0.0146(12) 0.0087(12)
C38 0.0394(15) 0.0313(15) 0.064(2) -0.0168(13) -0.0164(13) 0.0067(12)
C39 0.0351(14) 0.0262(14) 0.0572(18) -0.0012(12) -0.0106(12) 0.0003(11)
C40 0.0269(12) 0.0319(14) 0.0386(14) -0.0042(11) -0.0044(10) 0.0013(10)
C41 0.0204(11) 0.0503(16) 0.0206(11) -0.0007(10) 0.0015(8) -0.0050(10)
C42 0.0251(12) 0.078(2) 0.0269(14) -0.0055(13) 0.0025(10) 0.0037(13)
C43 0.0310(15) 0.138(4) 0.0299(16) -0.0110(19) 0.0102(12) -0.0087(19)
C44 0.057(2) 0.139(4) 0.0349(18) 0.013(2) 0.0107(15) -0.047(2)
C45 0.074(2) 0.086(3) 0.0454(19) 0.0155(18) 0.0063(17) -0.044(2)
C46 0.0438(15) 0.0563(19) 0.0325(15) 0.0066(13) 0.0013(12) -0.0178(14)
C47 0.0215(10) 0.0224(11) 0.0240(11) -0.0044(9) -0.0014(8) 0.0014(9)
C48 0.0219(11) 0.0246(12) 0.0275(12) -0.0044(9) 0.0005(9) 0.0007(9)
C49 0.0341(12) 0.0267(13) 0.0270(12) -0.0025(9) -0.0007(10) -0.0005(10)
C50 0.0304(12) 0.0340(14) 0.0339(14) -0.0030(10) -0.0114(10) 0.0046(10)
C51 0.0183(11) 0.0419(15) 0.0384(14) -0.0082(11) -0.0030(9) 0.0020(10)
C52 0.0215(11) 0.0356(14) 0.0269(12) -0.0050(10) -0.0002(9) 0.0009(9)
C74 0.0399(14) 0.0391(15) 0.0372(15) -0.0117(11) 0.0045(11) 0.0087(12)
C100 0.41(3) 0.141(12) 0.060(7) -0.050(8) -0.073(13) 0.173(18)
C101 0.34(4) 0.28(4) 0.022(5) 0.005(9) -0.014(10) -0.19(4)
C102 0.36(3) 0.098(10) 0.079(8) 0.038(7) -0.049(12) -0.088(14)
C103 0.50(4) 0.091(11) 0.064(8) -0.011(7) -0.012(14) -0.022(18)
C104 0.149(11) 0.081(8) 0.124(10) -0.011(7) 0.022(8) 0.001(8)
C105 0.55(4) 0.45(3) 0.073(8) 0.020(13) -0.052(15) 0.29(3)

loop_
_atom_type_symbol
_atom_type_description
_atom_type_scat_dispersion_real
_atom_type_scat_dispersion_imag
_atom_type_scat_source
C C 0.0033 0.0016 'International Tables Vol C Tables 4.2.6.8 and 6.1.1.4'
H H 0.0000 0.0000 'International Tables Vol C Tables 4.2.6.8 and 6.1.1.4'
B B 0.0013 0.0007 'International Tables Vol C Tables 4.2.6.8 and 6.1.1.4'
N N 0.0061 0.0033 'International Tables Vol C Tables 4.2.6.8 and 6.1.1.4'
P P 0.1023 0.0942 'International Tables Vol C Tables 4.2.6.8 and 6.1.1.4'
Rh Rh -1.1178 0.9187 'International Tables Vol C Tables 4.2.6.8 and 6.1.1.4'

loop_
_geom_angle_atom_site_label_1
_geom_angle_atom_site_label_2
_geom_angle_atom_site_label_3
_geom_angle
_geom_angle_site_symmetry_1
_geom_angle_site_symmetry_3
_geom_angle_publ_flag
N6 Rh1 N4 77.89(7) . . ?
N6 Rh1 P1 93.49(5) . . ?
N4 Rh1 P1 169.07(5) . . ?
N6 Rh1 P2 169.93(5) . . ?
N4 Rh1 P2 93.52(5) . . ?
P1 Rh1 P2 95.63(2) . . ?
N6 Rh1 B1 51.13(7) . . ?
N4 Rh1 B1 51.74(6) . . ?
P1 Rh1 B1 117.51(5) . . ?
P2 Rh1 B1 126.82(5) . . ?
N6 Rh1 N2 89.15(6) . . ?
N4 Rh1 N2 69.74(6) . . ?
P1 Rh1 N2 103.79(4) . . ?
P2 Rh1 N2 92.82(3) . . ?
B1 Rh1 N2 41.91(5) . . ?
C7 P1 C13 103.76(10) . . ?
C7 P1 C1 101.09(10) . . ?
C13 P1 C1 97.25(10) . . ?
C7 P1 Rh1 119.28(7) . . ?
C13 P1 Rh1 117.44(7) . . ?
C1 P1 Rh1 114.66(7) . . ?
C41 P2 C47 103.06(10) . . ?
C41 P2 C35 101.23(11) . . ?
C47 P2 C35 100.38(10) . . ?
C41 P2 Rh1 114.53(9) . . ?
C47 P2 Rh1 112.97(7) . . ?
C35 P2 Rh1 122.09(7) . . ?
C19 N2 N1 105.96(18) . . ?
C19 N2 Rh1 133.12(15) . . ?
N1 N2 Rh1 70.15(10) . . ?
C21 N1 N2 110.09(18) . . ?
C21 N1 B1 127.60(19) . . ?
N2 N1 B1 119.78(17) . . ?
C26 N3 N4 109.18(17) . . ?
C26 N3 B1 125.59(18) . . ?
N4 N3 B1 122.19(17) . . ?
C24 N4 N3 106.56(17) . . ?
C24 N4 Rh1 137.54(15) . . ?
N3 N4 Rh1 114.39(12) . . ?
C29 N5 N6 108.62(18) . . ?
C29 N5 B1 127.99(19) . . ?
N6 N5 B1 120.97(17) . . ?
C31 N6 N5 107.50(17) . . ?
C31 N6 Rh1 130.79(15) . . ?
N5 N6 Rh1 120.72(13) . . ?
N1 B1 N5 114.41(18) . . ?
N1 B1 N3 110.93(18) . . ?
N5 B1 N3 107.67(17) . . ?
N1 B1 Rh1 84.38(12) . . ?
N5 B1 Rh1 66.89(11) . . ?
N3 B1 Rh1 65.06(10) . . ?
C2 C1 C6 118.4(2) . . ?
C2 C1 P1 124.65(18) . . ?
C6 C1 P1 116.99(18) . . ?
C1 C2 C3 121.0(3) . . ?
C4 C3 C2 119.6(3) . . ?
C3 C4 C5 120.4(3) . . ?
C4 C5 C6 120.3(3) . . ?
C5 C6 C1 120.4(3) . . ?
C12 C7 C8 117.9(2) . . ?
C12 C7 P1 117.42(18) . . ?
C8 C7 P1 124.64(19) . . ?
C7 C8 C9 120.8(2) . . ?
C10 C9 C8 120.2(2) . . ?
C9 C10 C11 119.8(2) . . ?
C10 C11 C12 120.3(3) . . ?
C7 C12 C11 121.0(2) . . ?
C18 C13 C14 118.7(2) . . ?
C18 C13 P1 120.46(17) . . ?
C14 C13 P1 120.77(18) . . ?
C15 C14 C13 120.5(2) . . ?
C16 C15 C14 120.2(2) . . ?
C15 C16 C17 119.7(2) . . ?
C16 C17 C18 120.5(2) . . ?
C13 C18 C17 120.3(2) . . ?
N2 C19 C20 110.7(2) . . ?
N2 C19 C22 119.6(2) . . ?
C20 C19 C22 129.7(2) . . ?
C21 C20 C19 105.6(2) . . ?
N1 C21 C20 107.6(2) . . ?
N1 C21 C23 122.8(2) . . ?
C20 C21 C23 129.4(2) . . ?
N4 C24 C25 110.2(2) . . ?
N4 C24 C27 122.2(2) . . ?
C25 C24 C27 127.5(2) . . ?
C26 C25 C24 106.10(19) . . ?
N3 C26 C25 107.9(2) . . ?
N3 C26 C28 122.8(2) . . ?
C25 C26 C28 129.3(2) . . ?
N5 C29 C30 108.5(2) . . ?
N5 C29 C74 124.2(2) . . ?
C30 C29 C74 127.2(2) . . ?
C29 C30 C31 105.9(2) . . ?
N6 C31 C30 109.5(2) . . ?
N6 C31 C33 122.0(2) . . ?
C30 C31 C33 128.4(2) . . ?
C36 C35 C40 118.7(2) . . ?
C36 C35 P2 120.67(19) . . ?
C40 C35 P2 120.63(18) . . ?
C35 C36 C37 120.3(3) . . ?
C38 C37 C36 120.4(3) . . ?
C37 C38 C39 119.9(2) . . ?
C38 C39 C40 120.1(3) . . ?
C39 C40 C35 120.6(2) . . ?
C46 C41 C42 118.9(2) . . ?
C46 C41 P2 118.17(18) . . ?
C42 C41 P2 123.0(2) . . ?
C41 C42 C43 119.9(3) . . ?
C44 C43 C42 119.9(3) . . ?
C45 C44 C43 120.5(3) . . ?
C44 C45 C46 120.4(4) . . ?
C45 C46 C41 120.5(3) . . ?
C48 C47 C52 118.6(2) . . ?
C48 C47 P2 117.22(15) . . ?
C52 C47 P2 124.15(17) . . ?
C49 C48 C47 120.3(2) . . ?
C48 C49 C50 120.4(2) . . ?
C51 C50 C49 119.8(2) . . ?
C50 C51 C52 120.2(2) . . ?
C51 C52 C47 120.7(2) . . ?
C101 C100 C100 85(3) . 3_776 ?
C100 C101 C102 118(2) . . ?
C100 C101 C103 157(3) . . ?
C102 C101 C103 38.7(8) . . ?
C103 C102 C101 83.1(18) . . ?
C103 C102 C104 56.2(18) . . ?
C101 C102 C104 139.2(13) . . ?
C102 C103 C104 83.5(17) . . ?
C102 C103 C101 58.2(18) . . ?
C104 C103 C101 141.7(16) . . ?
C103 C104 C105 88.5(11) . . ?
C103 C104 C102 40.4(9) . . ?
C105 C104 C102 128.9(9) . . ?

loop_
_geom_bond_atom_site_label_1
_geom_bond_atom_site_label_2
_geom_bond_distance
_geom_bond_site_symmetry_2
_geom_bond_publ_flag
Rh1 N6 2.0813(18) . ?
Rh1 N4 2.1298(17) . ?
Rh1 P1 2.2564(6) . ?
Rh1 P2 2.2638(6) . ?
Rh1 B1 3.276(3) . ?
Rh1 N2 3.7003(19) . ?
P1 C7 1.839(2) . ?
P1 C13 1.840(2) . ?
P1 C1 1.844(2) . ?
P2 C41 1.839(2) . ?
P2 C47 1.845(2) . ?
P2 C35 1.847(2) . ?
N2 C19 1.331(3) . ?
N2 N1 1.375(3) . ?
N1 C21 1.356(3) . ?
N1 B1 1.544(3) . ?
N3 C26 1.357(3) . ?
N3 N4 1.378(2) . ?
N3 B1 1.562(3) . ?
N4 C24 1.337(3) . ?
N5 C29 1.362(3) . ?
N5 N6 1.376(2) . ?
N5 B1 1.554(3) . ?
N6 C31 1.336(3) . ?
C1 C2 1.382(3) . ?
C1 C6 1.396(3) . ?
C2 C3 1.395(4) . ?
C3 C4 1.368(5) . ?
C4 C5 1.376(5) . ?
C5 C6 1.384(4) . ?
C7 C12 1.385(3) . ?
C7 C8 1.391(3) . ?
C8 C9 1.393(3) . ?
C9 C10 1.368(4) . ?
C10 C11 1.372(4) . ?
C11 C12 1.388(3) . ?
C13 C18 1.380(3) . ?
C13 C14 1.405(3) . ?
C14 C15 1.384(3) . ?
C15 C16 1.379(4) . ?
C16 C17 1.379(4) . ?
C17 C18 1.396(3) . ?
C19 C20 1.397(3) . ?
C19 C22 1.507(3) . ?
C20 C21 1.374(3) . ?
C21 C23 1.501(3) . ?
C24 C25 1.386(3) . ?
C24 C27 1.497(3) . ?
C25 C26 1.373(3) . ?
C26 C28 1.484(3) . ?
C29 C30 1.370(3) . ?
C29 C74 1.496(3) . ?
C30 C31 1.402(3) . ?
C31 C33 1.484(3) . ?
C35 C36 1.392(3) . ?
C35 C40 1.393(3) . ?
C36 C37 1.393(4) . ?
C37 C38 1.376(4) . ?
C38 C39 1.378(4) . ?
C39 C40 1.391(3) . ?
C41 C46 1.392(4) . ?
C41 C42 1.395(3) . ?
C42 C43 1.397(4) . ?
C43 C44 1.384(6) . ?
C44 C45 1.360(6) . ?
C45 C46 1.388(4) . ?
C47 C48 1.396(3) . ?
C47 C52 1.401(3) . ?
C48 C49 1.386(3) . ?
C49 C50 1.392(3) . ?
C50 C51 1.378(3) . ?
C51 C52 1.384(3) . ?
C100 C101 1.23(4) . ?
C100 C100 1.55(2) 3_776 ?
C101 C102 1.70(3) . ?
C101 C103 1.98(4) . ?
C102 C103 1.25(2) . ?
C102 C104 1.92(3) . ?
C103 C104 1.60(3) . ?
C104 C105 1.842(13) . ?

loop_
_geom_torsion_atom_site_label_1
_geom_torsion_atom_site_label_2
_geom_torsion_atom_site_label_3
_geom_torsion_atom_site_label_4
_geom_torsion
_geom_torsion_site_symmetry_1
_geom_torsion_site_symmetry_2
_geom_torsion_site_symmetry_3
_geom_torsion_site_symmetry_4
_geom_torsion_publ_flag
Rh1 B1 N1 N2 -75.15(17) . . . . ?
N3 B1 N1 N2 -14.6(3) . . . . ?
N5 B1 N1 N2 -136.60(19) . . . . ?
B1 N1 N2 C19 -164.4(2) . . . . ?
H1A B1 N1 N2 103.3(15) . . . . ?
Rh1 B1 N2 N1 100.52(19) . . . . ?
